data_7227208
loop_
_publ_author_name
'Quesada-Moreno, Mar\'ia M'
'Avil\'es-Moreno, Juan Ram\'on'
'L\'opez-Gonz\'alez, Juan Jes\'us'
'Jacob, Kane'
'Vendier, Laure'
'Etienne, Michel'
'Alkorta, Ibon'
'Elguero, Jos\'e'
'Claramunt, Rosa M.'

_publ_section_title
;
 Supramolecular organization of perfluorinated 1H-indazoles in the solid
 state using X-ray crystallography, SSNMR and sensitive (VCD) and non
 sensitive (MIR, FIR and Raman) to chirality vibrational spectroscopies.
;
_journal_issue 2
_journal_name_full 'Physical chemistry chemical physics : PCCP'
_journal_page_first 1632
_journal_page_last 1643
_journal_paper_doi 10.1039/c6cp04940k
_journal_volume 19
_journal_year 2017
_chemical_absolute_configuration ad
_chemical_compound_source 'synthesis as described'
_chemical_formula_moiety 'C10 H1 F11 N2'
_chemical_formula_sum 'C10 H F11 N2'
_chemical_formula_weight 358.13
_space_group_crystal_system orthorhombic
_space_group_IT_number 19
_space_group_name_Hall 'P 2ac 2ab'
_space_group_name_H-M_alt 'P 21 21 21'
_symmetry_space_group_name_Hall 'P 2ac 2ab'
_symmetry_space_group_name_H-M 'P 21 21 21'
_atom_sites_solution_hydrogens geom
_audit_creation_date 2016-10-20T14:47:25-00:00
_audit_creation_method 'WinGX routine CIF_UPDATE'
_audit_update_record
;
2016-10-24 deposited with the CCDC.
2016-11-30 downloaded from the CCDC.
;
_cell_angle_alpha 90
_cell_angle_beta 90
_cell_angle_gamma 90
_cell_formula_units_Z 4
_cell_length_a 5.1207(5)
_cell_length_b 9.1029(8)
_cell_length_c 24.816(2)
_cell_measurement_reflns_used 7274
_cell_measurement_temperature 100(2)
_cell_measurement_theta_max 72.1
_cell_measurement_theta_min 3.56
_cell_measurement_wavelength 1.54178
_cell_volume 1156.75(18)
_computing_cell_refinement 'Bruker SAINT'
_computing_data_collection 'Bruker APEX2'
_computing_data_reduction 'Bruker SAINT'
_computing_molecular_graphics 'Ortep-3 for Windows (Farrugia, 1997)'
_computing_publication_material 'WinGX publication routines (Farrugia, 1999)'
_computing_structure_refinement 'SHELXL-2016/4 (Sheldrick, 2016)'
_computing_structure_solution 'SIR92 (Giacovazzo et al, 1993)'
_diffrn_ambient_temperature 100(2)
_diffrn_measured_fraction_theta_full 0.998
_diffrn_measured_fraction_theta_max 0.997
_diffrn_measurement_device_type 'Bruker Kappa APEX II'
_diffrn_measurement_method \w-\f
_diffrn_radiation_monochromator graphite
_diffrn_radiation_probe x-ray
_diffrn_radiation_source micro-source
_diffrn_radiation_type CuK\a
_diffrn_radiation_wavelength 1.54178
_diffrn_reflns_av_R_equivalents 0.0849
_diffrn_reflns_Laue_measured_fraction_full 0.998
_diffrn_reflns_Laue_measured_fraction_max 0.997
_diffrn_reflns_limit_h_max 6
_diffrn_reflns_limit_h_min -6
_diffrn_reflns_limit_k_max 11
_diffrn_reflns_limit_k_min -11
_diffrn_reflns_limit_l_max 30
_diffrn_reflns_limit_l_min -30
_diffrn_reflns_number 10865
_diffrn_reflns_point_group_measured_fraction_max 0.998
_diffrn_reflns_theta_full 67.679
_diffrn_reflns_theta_max 72.48
_diffrn_reflns_theta_min 3.562
_diffrn_standards_decay_% 0
_diffrn_standards_interval_count 0
_diffrn_standards_interval_time 0
_diffrn_standards_number 0
_exptl_absorpt_coefficient_mu 2.325
_exptl_absorpt_correction_T_max 0.992
_exptl_absorpt_correction_T_min 0.854
_exptl_absorpt_correction_type multi-scan
_exptl_absorpt_process_details
;
        [c.f. r.h. blessing, acta cryst. (1995), a51, 33-38]
;
_exptl_crystal_colour colourless
_exptl_crystal_density_diffrn 2.056
_exptl_crystal_density_method 'not measured'
_exptl_crystal_description 'plate stick'
_exptl_crystal_F_000 696
_exptl_crystal_size_max 0.18
_exptl_crystal_size_mid 0.03
_exptl_crystal_size_min 0.02
_refine_diff_density_max 0.544
_refine_diff_density_min -0.378
_refine_diff_density_rms 0.111
_refine_ls_abs_structure_details
;
 Refined as an inversion twin.
;
_refine_ls_abs_structure_Flack 0.1(4)
_refine_ls_extinction_method none
_refine_ls_goodness_of_fit_ref 1.161
_refine_ls_hydrogen_treatment constr
_refine_ls_matrix_type full
_refine_ls_number_parameters 209
_refine_ls_number_reflns 2277
_refine_ls_number_restraints 0
_refine_ls_restrained_S_all 1.161
_refine_ls_R_factor_all 0.0693
_refine_ls_R_factor_gt 0.0625
_refine_ls_shift/su_max 0.001
_refine_ls_shift/su_mean 0
_refine_ls_structure_factor_coef Fsqd
_refine_ls_weighting_details 'w=1/[\s^2^(Fo^2^)+(0.0560P)^2^+3.0962P] where P=(Fo^2^+2Fc^2^)/3'
_refine_ls_weighting_scheme calc
_refine_ls_wR_factor_gt 0.1506
_refine_ls_wR_factor_ref 0.1542
_reflns_number_gt 2092
_reflns_number_total 2277
_reflns_threshold_expression 'I > 2\s(I)'
_cod_data_source_file c6cp04940k2.cif
_cod_data_source_block c3f7
_cod_depositor_comments 'Adding full bibliography for 7227208--7227210.cif.'
_cod_original_formula_sum 'C10 H1 F11 N2'
_cod_database_code 7227208

loop_
_space_group_symop_operation_xyz
'x, y, z'
'-x+1/2, -y, z+1/2'
'x+1/2, -y+1/2, -z'
'-x, y+1/2, -z+1/2'

loop_
_atom_site_label
_atom_site_type_symbol
_atom_site_fract_x
_atom_site_fract_y
_atom_site_fract_z
_atom_site_U_iso_or_equiv
_atom_site_adp_type
_atom_site_occupancy
_atom_site_calc_flag
C1 C 0.3125(12) 0.3835(7) 0.4094(2) 0.0124(12) Uani 1 d
C2 C 0.1170(13) 0.3219(7) 0.3699(2) 0.0160(12) Uani 1 d
C3 C 0.2551(13) 0.2375(7) 0.3241(2) 0.0172(13) Uani 1 d
C4 C 0.0823(15) 0.1836(7) 0.2770(2) 0.0208(14) Uani 1 d
C5 C 0.4595(13) 0.5138(6) 0.4063(2) 0.0130(12) Uani 1 d
C6 C 0.4832(13) 0.6366(6) 0.3716(2) 0.0152(12) Uani 1 d
C7 C 0.6692(15) 0.7400(7) 0.3820(2) 0.0206(14) Uani 1 d
C8 C 0.8405(14) 0.7251(7) 0.4260(3) 0.0197(13) Uani 1 d
C9 C 0.8207(13) 0.6100(7) 0.4604(2) 0.0169(13) Uani 1 d
C10 C 0.6291(13) 0.5047(7) 0.4505(2) 0.0140(12) Uani 1 d
N1 N 0.5697(11) 0.3793(6) 0.47725(19) 0.0160(11) Uani 1 d
H1 H 0.645507 0.350518 0.507261 0.019 Uiso 1 calc
N2 N 0.3777(11) 0.3043(6) 0.45161(19) 0.0167(11) Uani 1 d
F1 F -0.0286(7) 0.4303(4) 0.34789(13) 0.0183(8) Uani 1 d
F2 F -0.0463(7) 0.2278(4) 0.39528(14) 0.0211(8) Uani 1 d
F3 F 0.3737(8) 0.1201(4) 0.34548(15) 0.0257(9) Uani 1 d
F4 F 0.4383(8) 0.3270(4) 0.30271(14) 0.0218(8) Uani 1 d
F5 F -0.0184(9) 0.2973(4) 0.25045(14) 0.0252(9) Uani 1 d
F6 F -0.1078(8) 0.0997(4) 0.29450(15) 0.0263(9) Uani 1 d
F7 F 0.2289(9) 0.1078(5) 0.24270(15) 0.0288(10) Uani 1 d
F8 F 0.3226(7) 0.6532(4) 0.32960(14) 0.0217(9) Uani 1 d
F9 F 0.6929(9) 0.8578(4) 0.35044(15) 0.0271(9) Uani 1 d
F10 F 1.0209(9) 0.8292(4) 0.43363(16) 0.0272(9) Uani 1 d
F11 F 0.9861(8) 0.5944(4) 0.50223(13) 0.0226(9) Uani 1 d

loop_
_atom_site_aniso_label
_atom_site_aniso_U_11
_atom_site_aniso_U_22
_atom_site_aniso_U_33
_atom_site_aniso_U_23
_atom_site_aniso_U_13
_atom_site_aniso_U_12
C1 0.016(3) 0.011(3) 0.010(2) -0.001(2) 0.003(2) 0.000(3)
C2 0.021(3) 0.014(3) 0.013(2) 0.004(2) 0.001(2) -0.005(3)
C3 0.024(3) 0.010(3) 0.018(3) 0.003(2) 0.001(3) -0.001(3)
C4 0.031(4) 0.013(3) 0.018(3) -0.004(2) 0.002(3) -0.004(3)
C5 0.017(3) 0.012(3) 0.010(2) -0.002(2) 0.002(2) 0.003(2)
C6 0.019(3) 0.008(3) 0.019(3) 0.001(2) -0.002(2) 0.005(3)
C7 0.032(4) 0.009(3) 0.021(3) 0.004(2) 0.007(3) 0.004(3)
C8 0.027(4) 0.012(3) 0.019(3) -0.006(2) 0.005(3) -0.001(3)
C9 0.024(3) 0.013(3) 0.013(3) -0.006(2) 0.000(2) 0.004(3)
C10 0.019(3) 0.012(3) 0.011(2) 0.001(2) 0.002(2) 0.004(3)
N1 0.023(3) 0.014(2) 0.011(2) -0.0006(19) -0.002(2) -0.002(2)
N2 0.024(3) 0.014(2) 0.012(2) 0.0027(19) 0.001(2) -0.004(2)
F1 0.0159(18) 0.0215(18) 0.0176(16) -0.0017(13) -0.0045(14) 0.0046(15)
F2 0.0201(19) 0.0238(19) 0.0195(16) 0.0001(15) 0.0035(16) -0.0088(16)
F3 0.030(2) 0.0202(18) 0.0269(17) -0.0005(16) -0.0012(17) 0.0119(17)
F4 0.0209(19) 0.0238(19) 0.0207(17) -0.0077(15) 0.0068(16) -0.0084(16)
F5 0.038(2) 0.0206(19) 0.0173(16) 0.0003(14) -0.0076(16) 0.0000(18)
F6 0.033(2) 0.0197(19) 0.0260(18) -0.0064(16) 0.0069(17) -0.0114(18)
F7 0.035(2) 0.027(2) 0.0244(18) -0.0148(17) 0.0071(18) -0.0041(19)
F8 0.025(2) 0.023(2) 0.0179(16) 0.0092(15) -0.0053(15) 0.0033(17)
F9 0.038(2) 0.0116(18) 0.032(2) 0.0086(15) 0.0046(18) -0.0022(16)
F10 0.034(2) 0.0170(18) 0.0304(19) -0.0053(15) 0.0003(18) -0.0124(18)
F11 0.025(2) 0.025(2) 0.0175(17) -0.0039(14) -0.0076(15) -0.0018(18)

loop_
_atom_type_symbol
_atom_type_description
_atom_type_scat_dispersion_real
_atom_type_scat_dispersion_imag
_atom_type_scat_source
C C 0.0181 0.0091 'International Tables Vol C Tables 4.2.6.8 and 6.1.1.4'
H H 0 0 'International Tables Vol C Tables 4.2.6.8 and 6.1.1.4'
N N 0.0311 0.018 'International Tables Vol C Tables 4.2.6.8 and 6.1.1.4'
F F 0.0727 0.0534 'International Tables Vol C Tables 4.2.6.8 and 6.1.1.4'

loop_
_geom_angle_atom_site_label_1
_geom_angle_atom_site_label_2
_geom_angle_atom_site_label_3
_geom_angle
N2 C1 C5 111.7(5)
N2 C1 C2 118.9(5)
C5 C1 C2 129.2(5)
F1 C2 F2 108.0(5)
F1 C2 C1 110.9(5)
F2 C2 C1 110.0(5)
F1 C2 C3 108.6(5)
F2 C2 C3 108.1(5)
C1 C2 C3 111.1(5)
F3 C3 F4 108.8(5)
F3 C3 C2 108.3(5)
F4 C3 C2 107.9(5)
F3 C3 C4 107.8(5)
F4 C3 C4 107.0(5)
C2 C3 C4 116.9(6)
F6 C4 F7 109.2(5)
F6 C4 F5 109.2(6)
F7 C4 F5 107.7(5)
F6 C4 C3 111.1(5)
F7 C4 C3 109.0(6)
F5 C4 C3 110.5(5)
C10 C5 C1 103.8(5)
C10 C5 C6 118.0(6)
C1 C5 C6 138.1(6)
F8 C6 C7 120.0(5)
F8 C6 C5 120.7(5)
C7 C6 C5 119.2(6)
F9 C7 C6 120.4(6)
F9 C7 C8 118.5(6)
C6 C7 C8 121.1(6)
F10 C8 C9 120.7(6)
F10 C8 C7 118.2(6)
C9 C8 C7 121.1(6)
F11 C9 C8 121.3(6)
F11 C9 C10 120.4(5)
C8 C9 C10 118.2(6)
N1 C10 C9 130.6(6)
N1 C10 C5 107.1(5)
C9 C10 C5 122.3(6)
C10 N1 N2 110.9(5)
C1 N2 N1 106.4(5)

loop_
_geom_bond_atom_site_label_1
_geom_bond_atom_site_label_2
_geom_bond_distance
C1 N2 1.314(8)
C1 C5 1.407(9)
C1 C2 1.510(8)
C2 F1 1.351(7)
C2 F2 1.353(7)
C2 C3 1.543(9)
C3 F3 1.338(7)
C3 F4 1.352(7)
C3 C4 1.545(9)
C4 F6 1.311(8)
C4 F7 1.329(8)
C4 F5 1.331(8)
C5 C10 1.401(9)
C5 C6 1.417(8)
C6 F8 1.335(7)
C6 C7 1.364(9)
C7 F9 1.334(7)
C7 C8 1.406(10)
C8 F10 1.337(8)
C8 C9 1.356(9)
C9 F11 1.347(7)
C9 C10 1.394(9)
C10 N1 1.355(8)
N1 N2 1.356(8)
